data_7129241
loop_
_publ_author_name
'Guthardt, Robin'
'Blanckenberg, Johannes'
'Bruhn, Clemens'
'Siemeling, Ulrich'

_publ_section_title
;
 Planar-chiral 1,1&#x2019;-diaminoferrocenes
;
_journal_name_full 'Chemical Communications'
_journal_paper_doi 10.1039/D1CC05287J
_journal_year 2021
_chemical_formula_moiety 'C28 H35 Fe Ge N2 P Si2'
_chemical_formula_sum 'C28 H35 Fe Ge N2 P Si2'
_chemical_formula_weight 615.17
_space_group_crystal_system monoclinic
_space_group_IT_number 14
_space_group_name_Hall '-P 2yn'
_space_group_name_H-M_alt 'P 1 21/n 1'
_atom_sites_solution_hydrogens geom
_audit_creation_date 2021-06-16
_audit_creation_method
;
Olex2 1.2
(compiled 2018.05.29 svn.r3508 for OlexSys, GUI svn.r5506)
;
_audit_update_record
;
2021-09-09 deposited with the CCDC.	2021-11-15 downloaded from the CCDC.
;
_cell_angle_alpha 90
_cell_angle_beta 104.095(3)
_cell_angle_gamma 90
_cell_formula_units_Z 4
_cell_length_a 14.8150(5)
_cell_length_b 11.1150(2)
_cell_length_c 18.0884(6)
_cell_measurement_reflns_used 21178
_cell_measurement_temperature 100(2)
_cell_measurement_theta_max 70.92
_cell_measurement_theta_min 4.71
_cell_volume 2888.92(15)
_computing_molecular_graphics 'Olex2 (Dolomanov et al., 2009)'
_computing_publication_material 'Olex2 (Dolomanov et al., 2009)'
_computing_structure_refinement 'ShelXL (Sheldrick, 2015)'
_diffrn_ambient_temperature 100(2)
_diffrn_detector Pilatus200K
_diffrn_detector_area_resol_mean 5.81
_diffrn_detector_type 'DECTRIS PILATUS 200K'
_diffrn_measured_fraction_theta_full 0.981
_diffrn_measured_fraction_theta_max 0.976
_diffrn_measurement_details
;
 988 frames, detector distance = 40 mm
;
_diffrn_measurement_device 'Eulerian 4-circle diffractometer'
_diffrn_measurement_device_type 'STOE STADIVARI'
_diffrn_measurement_method 'rotation method, \w scans'
_diffrn_radiation_collimation '1.2 mm, 0.6 diameter'
_diffrn_radiation_monochromator 'Graded multilayer mirror'
_diffrn_radiation_polarisn_norm 0
_diffrn_radiation_probe x-ray
_diffrn_radiation_type CuK\a
_diffrn_radiation_wavelength 1.54186
_diffrn_reflns_av_R_equivalents 0.0217
_diffrn_reflns_av_unetI/netI 0.0188
_diffrn_reflns_Laue_measured_fraction_full 0.981
_diffrn_reflns_Laue_measured_fraction_max 0.976
_diffrn_reflns_limit_h_max 17
_diffrn_reflns_limit_h_min -17
_diffrn_reflns_limit_k_max 10
_diffrn_reflns_limit_k_min -13
_diffrn_reflns_limit_l_max 21
_diffrn_reflns_limit_l_min -15
_diffrn_reflns_number 13583
_diffrn_reflns_point_group_measured_fraction_full 0.981
_diffrn_reflns_point_group_measured_fraction_max 0.976
_diffrn_reflns_theta_full 67.686
_diffrn_reflns_theta_max 69.495
_diffrn_reflns_theta_min 4.710
_diffrn_source Cu-Genix
_diffrn_source_current 0.600
_diffrn_source_power 0.030
_diffrn_source_voltage 50
_exptl_absorpt_coefficient_mu 6.770
_exptl_absorpt_correction_T_max 0.5590
_exptl_absorpt_correction_T_min 0.1383
_exptl_absorpt_correction_type multi-scan
_exptl_absorpt_process_details
;
STOE X-Red32, absorption correction by Gaussian integration, analogous to
P. Coppens, "The Evaluation of Absorption and Extinction in Single-Crystal
Structure Analysis", published in: F. R. Ahmed (Editor), "Crystallographic
Computing", Munksgaard, Copenhagen (1970), 255 - 270. Afterwards scaling of
reflection intensities was performed within STOE LANA. J. Koziskova, F. Hahn,
J. Richter, J. Kozisek, Acta Chimica Slovaca, vol. 9, no. 2, 2016, pp. 136-140.
;
_exptl_crystal_colour yellow
_exptl_crystal_colour_primary yellow
_exptl_crystal_density_diffrn 1.414
_exptl_crystal_description block
_exptl_crystal_F_000 1272
_exptl_crystal_size_max 0.15
_exptl_crystal_size_mid 0.123
_exptl_crystal_size_min 0.09
_refine_diff_density_max 0.426
_refine_diff_density_min -0.657
_refine_diff_density_rms 0.083
_refine_ls_extinction_method none
_refine_ls_goodness_of_fit_ref 1.057
_refine_ls_hydrogen_treatment constr
_refine_ls_matrix_type full
_refine_ls_number_parameters 316
_refine_ls_number_reflns 5299
_refine_ls_number_restraints 0
_refine_ls_restrained_S_all 1.057
_refine_ls_R_factor_all 0.0331
_refine_ls_R_factor_gt 0.0309
_refine_ls_shift/su_max 0.002
_refine_ls_shift/su_mean 0.000
_refine_ls_structure_factor_coef Fsqd
_refine_ls_weighting_details 'w=1/[\s^2^(Fo^2^)+(0.0505P)^2^+2.5676P] where P=(Fo^2^+2Fc^2^)/3'
_refine_ls_weighting_scheme calc
_refine_ls_wR_factor_gt 0.0820
_refine_ls_wR_factor_ref 0.0838
_reflns_Friedel_coverage 0.000
_reflns_number_gt 5010
_reflns_number_total 5299
_reflns_threshold_expression 'I > 2\s(I)'
_cod_data_source_file d1cc05287j2.cif
_cod_data_source_block sv1097
_cod_database_code 7129241
_shelx_shelxl_version_number 2014/7
_shelx_space_group_comment
;
The symmetry employed for this shelxl refinement is uniquely defined
by the following loop, which should always be used as a source of
symmetry information in preference to the above space-group names.
They are only intended as comments.
;
_shelx_estimated_absorpt_t_max 0.581
_shelx_estimated_absorpt_t_min 0.430
_olex2_refinement_description
;
1. Fixed Uiso
 At 1.2 times of:
  All C(H) groups
 At 1.5 times of:
  All C(H,H,H) groups
2. Uiso/Uaniso restraints and constraints
Uanis(Ge1) = Uanis(P1)
3.a Aromatic/amide H refined with riding coordinates:
 C3(H3), C4(H4), C5(H5), C7(H7), C8(H8), C9(H9), C10(H10), C12(H12), C13(H13),
 C14(H14), C15(H15), C16(H16), C18(H18), C19(H19), C20(H20), C21(H21), C22(H22)
3.b Idealised Me refined as rotating group:
 C23(H23A,H23B,H23C), C24(H24A,H24B,H24C), C25(H25A,H25B,H25C), C26(H26A,H26B,
 H26C), C27(H27A,H27B,H27C), C28(H28A,H28B,H28C)
;
_olex2_submission_special_instructions 'No special instructions were received'

loop_
_space_group_symop_operation_xyz
'x, y, z'
'-x+1/2, y+1/2, -z+1/2'
'-x, -y, -z'
'x-1/2, -y-1/2, z-1/2'

loop_
_atom_site_label
_atom_site_type_symbol
_atom_site_fract_x
_atom_site_fract_y
_atom_site_fract_z
_atom_site_U_iso_or_equiv
_atom_site_adp_type
_atom_site_occupancy
_atom_site_site_symmetry_order
_atom_site_calc_flag
_atom_site_refinement_flags_posn
_atom_site_refinement_flags_adp
_atom_site_refinement_flags_occupancy
_atom_site_disorder_assembly
_atom_site_disorder_group
C1 C 0.76808(14) 0.89800(19) 0.52312(12) 0.0149(4) Uani 1 1 d . . . . .
Fe1 Fe 0.74068(2) 0.86147(3) 0.41020(2) 0.01525(10) Uani 1 1 d . . . . .
Si1 Si 0.91839(4) 0.87252(5) 0.64416(3) 0.01620(13) Uani 1 1 d . . . . .
Ge1 Ge 0.78593(2) 0.65094(2) 0.57532(2) 0.01396(8) Uani 1 1 d . . . . .
P1 P 0.62154(4) 0.75737(5) 0.53117(3) 0.01396(8) Uani 1 1 d . . . . .
N1 N 0.81970(12) 0.82109(16) 0.57951(10) 0.0144(3) Uani 1 1 d . . . . .
C2 C 0.66957(15) 0.88197(19) 0.49202(12) 0.0158(4) Uani 1 1 d . . . . .
N2 N 0.80100(12) 0.60888(16) 0.47630(10) 0.0158(4) Uani 1 1 d . . . . .
Si2 Si 0.81513(4) 0.45979(5) 0.45116(3) 0.01695(13) Uani 1 1 d . . . . .
C3 C 0.63797(16) 0.9691(2) 0.43247(13) 0.0207(5) Uani 1 1 d . . . . .
H3 H 0.5764 0.9778 0.4018 0.025 Uiso 1 1 calc R . . . .
C4 C 0.71700(16) 1.0398(2) 0.42840(13) 0.0223(5) Uani 1 1 d . . . . .
H4 H 0.7167 1.1050 0.3944 0.027 Uiso 1 1 calc R . . . .
C5 C 0.79623(16) 0.99705(19) 0.48334(13) 0.0194(4) Uani 1 1 d . . . . .
H5 H 0.8575 1.0288 0.4921 0.023 Uiso 1 1 calc R . . . .
C6 C 0.78525(15) 0.68758(19) 0.41246(12) 0.0167(4) Uani 1 1 d . . . . .
C7 C 0.69899(16) 0.7029(2) 0.35577(12) 0.0194(4) Uani 1 1 d . . . . .
H7 H 0.6424 0.6618 0.3545 0.023 Uiso 1 1 calc R . . . .
C8 C 0.71295(17) 0.7899(2) 0.30222(13) 0.0241(5) Uani 1 1 d . . . . .
H8 H 0.6673 0.8168 0.2589 0.029 Uiso 1 1 calc R . . . .
C9 C 0.80668(18) 0.8302(2) 0.32435(13) 0.0245(5) Uani 1 1 d . . . . .
H9 H 0.8345 0.8889 0.2988 0.029 Uiso 1 1 calc R . . . .
C10 C 0.85153(16) 0.7664(2) 0.39195(12) 0.0199(4) Uani 1 1 d . . . . .
H10 H 0.9148 0.7750 0.4188 0.024 Uiso 1 1 calc R . . . .
C11 C 0.58764(14) 0.81854(19) 0.61405(12) 0.0150(4) Uani 1 1 d . . . . .
C12 C 0.63684(16) 0.9154(2) 0.65393(13) 0.0203(4) Uani 1 1 d . . . . .
H12 H 0.6853 0.9525 0.6360 0.024 Uiso 1 1 calc R . . . .
C13 C 0.61491(16) 0.9576(2) 0.71983(13) 0.0245(5) Uani 1 1 d . . . . .
H13 H 0.6485 1.0234 0.7468 0.029 Uiso 1 1 calc R . . . .
C14 C 0.54424(17) 0.9042(2) 0.74646(13) 0.0249(5) Uani 1 1 d . . . . .
H14 H 0.5293 0.9337 0.7913 0.030 Uiso 1 1 calc R . . . .
C15 C 0.49559(16) 0.8079(2) 0.70745(13) 0.0236(5) Uani 1 1 d . . . . .
H15 H 0.4472 0.7713 0.7256 0.028 Uiso 1 1 calc R . . . .
C16 C 0.51741(15) 0.7647(2) 0.64196(13) 0.0200(4) Uani 1 1 d . . . . .
H16 H 0.4843 0.6979 0.6159 0.024 Uiso 1 1 calc R . . . .
C17 C 0.51209(14) 0.71678(19) 0.46636(11) 0.0155(4) Uani 1 1 d . . . . .
C18 C 0.43698(15) 0.7964(2) 0.45101(12) 0.0204(4) Uani 1 1 d . . . . .
H18 H 0.4438 0.8746 0.4729 0.024 Uiso 1 1 calc R . . . .
C19 C 0.35265(16) 0.7619(2) 0.40396(13) 0.0241(5) Uani 1 1 d . . . . .
H19 H 0.3017 0.8163 0.3937 0.029 Uiso 1 1 calc R . . . .
C20 C 0.34233(17) 0.6479(2) 0.37167(13) 0.0233(5) Uani 1 1 d . . . . .
H20 H 0.2843 0.6246 0.3394 0.028 Uiso 1 1 calc R . . . .
C21 C 0.41604(16) 0.5683(2) 0.38620(12) 0.0218(5) Uani 1 1 d . . . . .
H21 H 0.4087 0.4904 0.3639 0.026 Uiso 1 1 calc R . . . .
C22 C 0.50091(16) 0.6021(2) 0.43344(12) 0.0186(4) Uani 1 1 d . . . . .
H22 H 0.5516 0.5471 0.4435 0.022 Uiso 1 1 calc R . . . .
C23 C 0.89489(18) 1.0209(2) 0.68405(14) 0.0267(5) Uani 1 1 d . . . . .
H23A H 0.8447 1.0121 0.7103 0.040 Uiso 1 1 calc GR . . . .
H23B H 0.8764 1.0794 0.6425 0.040 Uiso 1 1 calc GR . . . .
H23C H 0.9513 1.0493 0.7203 0.040 Uiso 1 1 calc GR . . . .
C24 C 1.01875(17) 0.8934(2) 0.59934(15) 0.0282(5) Uani 1 1 d . . . . .
H24A H 1.0086 0.9656 0.5673 0.042 Uiso 1 1 calc GR . . . .
H24B H 1.0238 0.8231 0.5679 0.042 Uiso 1 1 calc GR . . . .
H24C H 1.0763 0.9024 0.6393 0.042 Uiso 1 1 calc GR . . . .
C25 C 0.95149(16) 0.7587(2) 0.72127(13) 0.0214(5) Uani 1 1 d . . . . .
H25A H 0.8979 0.7418 0.7425 0.032 Uiso 1 1 calc GR . . . .
H25B H 1.0029 0.7897 0.7616 0.032 Uiso 1 1 calc GR . . . .
H25C H 0.9711 0.6844 0.7004 0.032 Uiso 1 1 calc GR . . . .
C26 C 0.8978(2) 0.4539(2) 0.38839(15) 0.0320(6) Uani 1 1 d . . . . .
H26A H 0.8756 0.5070 0.3445 0.048 Uiso 1 1 calc GR . . . .
H26B H 0.9017 0.3712 0.3706 0.048 Uiso 1 1 calc GR . . . .
H26C H 0.9595 0.4804 0.4171 0.048 Uiso 1 1 calc GR . . . .
C27 C 0.70219(19) 0.3923(2) 0.39850(18) 0.0361(6) Uani 1 1 d . . . . .
H27A H 0.6624 0.3793 0.4338 0.054 Uiso 1 1 calc GR . . . .
H27B H 0.7140 0.3151 0.3763 0.054 Uiso 1 1 calc GR . . . .
H27C H 0.6710 0.4470 0.3577 0.054 Uiso 1 1 calc GR . . . .
C28 C 0.86085(19) 0.3636(2) 0.53635(14) 0.0253(5) Uani 1 1 d . . . . .
H28A H 0.9261 0.3841 0.5588 0.038 Uiso 1 1 calc GR . . . .
H28B H 0.8563 0.2788 0.5211 0.038 Uiso 1 1 calc GR . . . .
H28C H 0.8242 0.3774 0.5739 0.038 Uiso 1 1 calc GR . . . .

loop_
_atom_site_aniso_label
_atom_site_aniso_U_11
_atom_site_aniso_U_22
_atom_site_aniso_U_33
_atom_site_aniso_U_23
_atom_site_aniso_U_13
_atom_site_aniso_U_12
C1 0.0154(10) 0.0153(10) 0.0140(10) -0.0020(8) 0.0033(8) -0.0014(8)
Fe1 0.01778(19) 0.01579(18) 0.01186(18) 0.00287(12) 0.00300(13) -0.00041(12)
Si1 0.0157(3) 0.0162(3) 0.0155(3) -0.0021(2) 0.0015(2) -0.0031(2)
Ge1 0.01754(14) 0.01260(13) 0.01079(13) 0.00011(8) 0.00161(9) -0.00198(8)
P1 0.01754(14) 0.01260(13) 0.01079(13) 0.00011(8) 0.00161(9) -0.00198(8)
N1 0.0159(9) 0.0133(8) 0.0131(8) 0.0006(7) 0.0016(7) -0.0019(7)
C2 0.0184(11) 0.0142(10) 0.0143(10) 0.0006(8) 0.0031(8) 0.0011(8)
N2 0.0207(9) 0.0128(8) 0.0137(9) 0.0001(7) 0.0036(7) 0.0002(7)
Si2 0.0184(3) 0.0147(3) 0.0168(3) -0.0034(2) 0.0024(2) -0.0011(2)
C3 0.0208(11) 0.0188(11) 0.0209(11) 0.0034(9) 0.0023(9) 0.0028(9)
C4 0.0285(12) 0.0155(11) 0.0230(11) 0.0051(9) 0.0061(9) 0.0009(9)
C5 0.0216(11) 0.0156(10) 0.0215(11) 0.0009(9) 0.0063(9) -0.0026(8)
C6 0.0228(11) 0.0165(10) 0.0115(10) -0.0027(8) 0.0054(8) -0.0008(8)
C7 0.0208(11) 0.0221(11) 0.0137(10) -0.0022(9) 0.0013(8) -0.0019(9)
C8 0.0295(13) 0.0289(12) 0.0120(10) 0.0032(9) 0.0012(9) 0.0009(10)
C9 0.0347(13) 0.0243(11) 0.0169(11) 0.0029(9) 0.0110(10) -0.0005(10)
C10 0.0219(11) 0.0208(11) 0.0184(11) -0.0008(9) 0.0076(9) -0.0017(9)
C11 0.0145(10) 0.0155(10) 0.0133(10) 0.0016(8) 0.0002(8) 0.0023(8)
C12 0.0188(11) 0.0211(11) 0.0202(11) -0.0025(9) 0.0033(8) 0.0003(9)
C13 0.0248(12) 0.0249(12) 0.0213(11) -0.0061(9) 0.0010(9) 0.0032(9)
C14 0.0308(13) 0.0293(12) 0.0154(11) 0.0004(9) 0.0071(9) 0.0105(10)
C15 0.0244(12) 0.0279(12) 0.0204(11) 0.0069(9) 0.0094(9) 0.0044(10)
C16 0.0208(11) 0.0188(11) 0.0199(11) 0.0022(9) 0.0042(8) -0.0004(9)
C17 0.0152(10) 0.0187(10) 0.0125(9) 0.0006(8) 0.0033(8) -0.0025(8)
C18 0.0201(11) 0.0206(11) 0.0199(11) -0.0008(9) 0.0039(9) -0.0002(9)
C19 0.0186(11) 0.0301(13) 0.0216(11) 0.0031(10) 0.0009(9) 0.0018(9)
C20 0.0215(12) 0.0308(13) 0.0148(11) 0.0019(9) -0.0010(9) -0.0085(9)
C21 0.0286(12) 0.0204(11) 0.0148(10) -0.0010(9) 0.0024(9) -0.0085(9)
C22 0.0242(11) 0.0173(11) 0.0143(10) 0.0012(8) 0.0047(9) -0.0010(9)
C23 0.0321(13) 0.0197(11) 0.0248(12) -0.0067(9) 0.0002(10) -0.0034(10)
C24 0.0195(12) 0.0337(14) 0.0306(13) 0.0044(11) 0.0043(10) -0.0057(10)
C25 0.0196(11) 0.0244(11) 0.0176(11) -0.0019(9) -0.0004(8) -0.0002(9)
C26 0.0439(15) 0.0279(13) 0.0289(13) -0.0058(10) 0.0176(12) 0.0024(11)
C27 0.0306(14) 0.0211(12) 0.0476(16) -0.0068(12) -0.0080(12) -0.0023(10)
C28 0.0312(13) 0.0202(11) 0.0241(12) 0.0010(9) 0.0058(10) 0.0025(9)

loop_
_atom_type_symbol
_atom_type_description
_atom_type_scat_dispersion_real
_atom_type_scat_dispersion_imag
_atom_type_scat_source
C C 0.0181 0.0091 'International Tables Vol C Tables 4.2.6.8 and 6.1.1.4'
H H 0.0000 0.0000 'International Tables Vol C Tables 4.2.6.8 and 6.1.1.4'
Fe Fe -1.1336 3.1974 'International Tables Vol C Tables 4.2.6.8 and 6.1.1.4'
Ge Ge -1.0885 0.8855 'International Tables Vol C Tables 4.2.6.8 and 6.1.1.4'
N N 0.0311 0.0180 'International Tables Vol C Tables 4.2.6.8 and 6.1.1.4'
P P 0.2955 0.4335 'International Tables Vol C Tables 4.2.6.8 and 6.1.1.4'
Si Si 0.2541 0.3302 'International Tables Vol C Tables 4.2.6.8 and 6.1.1.4'

loop_
_geom_angle_atom_site_label_1
_geom_angle_atom_site_label_2
_geom_angle_atom_site_label_3
_geom_angle
_geom_angle_site_symmetry_1
_geom_angle_site_symmetry_3
_geom_angle_publ_flag
N1 C1 Fe1 123.37(15) . . ?
N1 C1 C2 121.88(19) . . ?
N1 C1 C5 131.20(19) . . ?
C2 C1 Fe1 69.29(12) . . ?
C5 C1 Fe1 70.03(12) . . ?
C5 C1 C2 106.86(18) . . ?
C1 Fe1 C2 41.68(8) . . ?
C1 Fe1 C3 70.18(9) . . ?
C1 Fe1 C4 69.19(9) . . ?
C1 Fe1 C5 41.24(8) . . ?
C1 Fe1 C6 100.69(8) . . ?
C1 Fe1 C7 128.54(9) . . ?
C1 Fe1 C8 168.79(9) . . ?
C1 Fe1 C9 141.31(9) . . ?
C1 Fe1 C10 107.15(9) . . ?
C2 Fe1 C3 41.32(9) . . ?
C2 Fe1 C4 68.60(9) . . ?
C2 Fe1 C5 69.10(9) . . ?
C2 Fe1 C6 108.36(8) . . ?
C2 Fe1 C7 107.42(9) . . ?
C2 Fe1 C8 135.88(9) . . ?
C2 Fe1 C9 175.84(9) . . ?
C2 Fe1 C10 139.10(9) . . ?
C3 Fe1 C4 40.68(9) . . ?
C3 Fe1 C8 115.22(9) . . ?
C3 Fe1 C9 139.37(9) . . ?
C4 Fe1 C8 121.55(9) . . ?
C4 Fe1 C9 114.56(9) . . ?
C5 Fe1 C3 69.12(9) . . ?
C5 Fe1 C4 40.65(9) . . ?
C5 Fe1 C8 148.98(9) . . ?
C5 Fe1 C9 115.05(10) . . ?
C5 Fe1 C10 105.84(9) . . ?
C6 Fe1 C3 143.20(9) . . ?
C6 Fe1 C4 168.13(9) . . ?
C6 Fe1 C5 127.52(9) . . ?
C6 Fe1 C7 41.36(8) . . ?
C6 Fe1 C8 68.98(9) . . ?
C6 Fe1 C9 69.12(9) . . ?
C6 Fe1 C10 41.00(9) . . ?
C7 Fe1 C3 116.54(9) . . ?
C7 Fe1 C4 150.22(9) . . ?
C7 Fe1 C5 167.80(9) . . ?
C7 Fe1 C8 40.55(9) . . ?
C7 Fe1 C9 68.47(9) . . ?
C7 Fe1 C10 68.69(9) . . ?
C8 Fe1 C9 40.42(10) . . ?
C10 Fe1 C3 174.76(9) . . ?
C10 Fe1 C4 134.39(9) . . ?
C10 Fe1 C8 68.25(9) . . ?
C10 Fe1 C9 40.78(9) . . ?
N1 Si1 C23 110.27(10) . . ?
N1 Si1 C24 112.16(10) . . ?
N1 Si1 C25 107.89(10) . . ?
C23 Si1 C24 107.46(12) . . ?
C25 Si1 C23 110.58(11) . . ?
C25 Si1 C24 108.48(11) . . ?
N1 Ge1 P1 77.72(5) . . ?
N2 Ge1 P1 97.76(6) . . ?
N2 Ge1 N1 100.69(7) . . ?
C2 P1 Ge1 92.30(7) . . ?
C2 P1 C11 104.69(10) . . ?
C2 P1 C17 108.52(10) . . ?
C11 P1 Ge1 109.60(7) . . ?
C17 P1 Ge1 134.11(7) . . ?
C17 P1 C11 104.03(9) . . ?
C1 N1 Si1 120.66(14) . . ?
C1 N1 Ge1 118.15(14) . . ?
Si1 N1 Ge1 120.79(10) . . ?
C1 C2 Fe1 69.03(12) . . ?
C1 C2 P1 113.92(15) . . ?
P1 C2 Fe1 122.13(11) . . ?
C3 C2 C1 108.82(19) . . ?
C3 C2 Fe1 70.21(13) . . ?
C3 C2 P1 137.08(17) . . ?
Si2 N2 Ge1 121.61(10) . . ?
C6 N2 Ge1 125.14(14) . . ?
C6 N2 Si2 112.28(14) . . ?
N2 Si2 C26 109.32(11) . . ?
N2 Si2 C27 111.40(11) . . ?
N2 Si2 C28 111.84(10) . . ?
C26 Si2 C27 108.35(14) . . ?
C28 Si2 C26 108.88(12) . . ?
C28 Si2 C27 106.94(13) . . ?
Fe1 C3 H3 126.7 . . ?
C2 C3 Fe1 68.47(12) . . ?
C2 C3 H3 126.6 . . ?
C4 C3 Fe1 69.73(13) . . ?
C4 C3 C2 106.73(19) . . ?
C4 C3 H3 126.6 . . ?
Fe1 C4 H4 127.3 . . ?
C3 C4 Fe1 69.58(13) . . ?
C3 C4 H4 125.4 . . ?
C5 C4 Fe1 69.24(13) . . ?
C5 C4 C3 109.15(19) . . ?
C5 C4 H4 125.4 . . ?
C1 C5 Fe1 68.73(12) . . ?
C1 C5 H5 125.8 . . ?
Fe1 C5 H5 126.9 . . ?
C4 C5 C1 108.42(19) . . ?
C4 C5 Fe1 70.11(13) . . ?
C4 C5 H5 125.8 . . ?
N2 C6 Fe1 125.98(14) . . ?
N2 C6 C7 126.33(19) . . ?
N2 C6 C10 126.9(2) . . ?
C7 C6 Fe1 69.32(12) . . ?
C10 C6 Fe1 69.74(13) . . ?
C10 C6 C7 106.78(19) . . ?
Fe1 C7 H7 126.1 . . ?
C6 C7 Fe1 69.31(12) . . ?
C6 C7 H7 125.8 . . ?
C8 C7 Fe1 70.32(13) . . ?
C8 C7 C6 108.4(2) . . ?
C8 C7 H7 125.8 . . ?
Fe1 C8 H8 126.9 . . ?
C7 C8 Fe1 69.13(12) . . ?
C7 C8 H8 125.8 . . ?
C7 C8 C9 108.5(2) . . ?
C9 C8 Fe1 69.82(13) . . ?
C9 C8 H8 125.8 . . ?
Fe1 C9 H9 126.4 . . ?
C8 C9 Fe1 69.76(13) . . ?
C8 C9 H9 126.2 . . ?
C8 C9 C10 107.7(2) . . ?
C10 C9 Fe1 69.22(13) . . ?
C10 C9 H9 126.2 . . ?
Fe1 C10 H10 126.7 . . ?
C6 C10 Fe1 69.26(12) . . ?
C6 C10 H10 125.7 . . ?
C9 C10 Fe1 70.00(13) . . ?
C9 C10 C6 108.7(2) . . ?
C9 C10 H10 125.7 . . ?
C12 C11 P1 119.84(16) . . ?
C16 C11 P1 121.03(16) . . ?
C16 C11 C12 119.0(2) . . ?
C11 C12 H12 120.0 . . ?
C13 C12 C11 120.0(2) . . ?
C13 C12 H12 120.0 . . ?
C12 C13 H13 119.8 . . ?
C14 C13 C12 120.4(2) . . ?
C14 C13 H13 119.8 . . ?
C13 C14 H14 120.1 . . ?
C15 C14 C13 119.8(2) . . ?
C15 C14 H14 120.1 . . ?
C14 C15 H15 119.9 . . ?
C14 C15 C16 120.2(2) . . ?
C16 C15 H15 119.9 . . ?
C11 C16 H16 119.7 . . ?
C15 C16 C11 120.6(2) . . ?
C15 C16 H16 119.7 . . ?
C18 C17 P1 121.02(17) . . ?
C18 C17 C22 119.1(2) . . ?
C22 C17 P1 119.78(16) . . ?
C17 C18 H18 119.9 . . ?
C19 C18 C17 120.2(2) . . ?
C19 C18 H18 119.9 . . ?
C18 C19 H19 119.9 . . ?
C18 C19 C20 120.2(2) . . ?
C20 C19 H19 119.9 . . ?
C19 C20 H20 119.9 . . ?
C21 C20 C19 120.3(2) . . ?
C21 C20 H20 119.9 . . ?
C20 C21 H21 120.0 . . ?
C20 C21 C22 120.0(2) . . ?
C22 C21 H21 120.0 . . ?
C17 C22 H22 119.9 . . ?
C21 C22 C17 120.2(2) . . ?
C21 C22 H22 119.9 . . ?
Si1 C23 H23A 109.5 . . ?
Si1 C23 H23B 109.5 . . ?
Si1 C23 H23C 109.5 . . ?
H23A C23 H23B 109.5 . . ?
H23A C23 H23C 109.5 . . ?
H23B C23 H23C 109.5 . . ?
Si1 C24 H24A 109.5 . . ?
Si1 C24 H24B 109.5 . . ?
Si1 C24 H24C 109.5 . . ?
H24A C24 H24B 109.5 . . ?
H24A C24 H24C 109.5 . . ?
H24B C24 H24C 109.5 . . ?
Si1 C25 H25A 109.5 . . ?
Si1 C25 H25B 109.5 . . ?
Si1 C25 H25C 109.5 . . ?
H25A C25 H25B 109.5 . . ?
H25A C25 H25C 109.5 . . ?
H25B C25 H25C 109.5 . . ?
Si2 C26 H26A 109.5 . . ?
Si2 C26 H26B 109.5 . . ?
Si2 C26 H26C 109.5 . . ?
H26A C26 H26B 109.5 . . ?
H26A C26 H26C 109.5 . . ?
H26B C26 H26C 109.5 . . ?
Si2 C27 H27A 109.5 . . ?
Si2 C27 H27B 109.5 . . ?
Si2 C27 H27C 109.5 . . ?
H27A C27 H27B 109.5 . . ?
H27A C27 H27C 109.5 . . ?
H27B C27 H27C 109.5 . . ?
Si2 C28 H28A 109.5 . . ?
Si2 C28 H28B 109.5 . . ?
Si2 C28 H28C 109.5 . . ?
H28A C28 H28B 109.5 . . ?
H28A C28 H28C 109.5 . . ?
H28B C28 H28C 109.5 . . ?

loop_
_geom_bond_atom_site_label_1
_geom_bond_atom_site_label_2
_geom_bond_distance
_geom_bond_site_symmetry_2
_geom_bond_publ_flag
C1 Fe1 2.024(2) . ?
C1 N1 1.406(3) . ?
C1 C2 1.442(3) . ?
C1 C5 1.432(3) . ?
Fe1 C2 2.028(2) . ?
Fe1 C3 2.051(2) . ?
Fe1 C4 2.053(2) . ?
Fe1 C5 2.042(2) . ?
Fe1 C6 2.040(2) . ?
Fe1 C7 2.040(2) . ?
Fe1 C8 2.056(2) . ?
Fe1 C9 2.056(2) . ?
Fe1 C10 2.046(2) . ?
Si1 N1 1.7318(18) . ?
Si1 C23 1.867(2) . ?
Si1 C24 1.873(3) . ?
Si1 C25 1.859(2) . ?
Ge1 P1 2.6497(6) . ?
Ge1 N1 1.9530(18) . ?
Ge1 N2 1.9160(18) . ?
P1 C2 1.781(2) . ?
P1 C11 1.825(2) . ?
P1 C17 1.812(2) . ?
C2 C3 1.439(3) . ?
N2 Si2 1.7445(18) . ?
N2 C6 1.422(3) . ?
Si2 C26 1.862(3) . ?
Si2 C27 1.869(3) . ?
Si2 C28 1.862(2) . ?
C3 H3 0.9500 . ?
C3 C4 1.427(3) . ?
C4 H4 0.9500 . ?
C4 C5 1.422(3) . ?
C5 H5 0.9500 . ?
C6 C7 1.441(3) . ?
C6 C10 1.431(3) . ?
C7 H7 0.9500 . ?
C7 C8 1.419(3) . ?
C8 H8 0.9500 . ?
C8 C9 1.420(4) . ?
C9 H9 0.9500 . ?
C9 C10 1.429(3) . ?
C10 H10 0.9500 . ?
C11 C12 1.398(3) . ?
C11 C16 1.397(3) . ?
C12 H12 0.9500 . ?
C12 C13 1.391(3) . ?
C13 H13 0.9500 . ?
C13 C14 1.388(4) . ?
C14 H14 0.9500 . ?
C14 C15 1.384(4) . ?
C15 H15 0.9500 . ?
C15 C16 1.387(3) . ?
C16 H16 0.9500 . ?
C17 C18 1.396(3) . ?
C17 C22 1.400(3) . ?
C18 H18 0.9500 . ?
C18 C19 1.384(3) . ?
C19 H19 0.9500 . ?
C19 C20 1.387(3) . ?
C20 H20 0.9500 . ?
C20 C21 1.380(3) . ?
C21 H21 0.9500 . ?
C21 C22 1.389(3) . ?
C22 H22 0.9500 . ?
C23 H23A 0.9800 . ?
C23 H23B 0.9800 . ?
C23 H23C 0.9800 . ?
C24 H24A 0.9800 . ?
C24 H24B 0.9800 . ?
C24 H24C 0.9800 . ?
C25 H25A 0.9800 . ?
C25 H25B 0.9800 . ?
C25 H25C 0.9800 . ?
C26 H26A 0.9800 . ?
C26 H26B 0.9800 . ?
C26 H26C 0.9800 . ?
C27 H27A 0.9800 . ?
C27 H27B 0.9800 . ?
C27 H27C 0.9800 . ?
C28 H28A 0.9800 . ?
C28 H28B 0.9800 . ?
C28 H28C 0.9800 . ?
